data_7039827
loop_
_publ_author_name
'Wedlock, Louise E.'
'Barnard, Peter J.'
'Filipovska, Aleksandra'
'Skelton, Brian W.'
'Berners-Price, Susan J'
'Baker, Murray V.'

_publ_section_title
;
 Dinuclear Au(i) N-heterocyclic carbene complexes derived from
 unsymmetrical azolium cyclophane salts: potential probes for live cell
 imaging applications.
;
_journal_issue 30
_journal_name_full 'Dalton transactions (Cambridge, England : 2003)'
_journal_page_first 12221
_journal_page_last 12236
_journal_paper_doi 10.1039/c6dt01409g
_journal_volume 45
_journal_year 2016
_chemical_formula_moiety
;
C36 H40 Au2 N8, 0.75(Br),1.25(Cl),4(C H4 O), 2(H2 O)
;
_chemical_formula_sum 'C40 H60 Au2 Br0.75 Cl1.25 N8 O6'
_chemical_formula_weight 1247.14
_chemical_name_systematic
;
 ?
;
_space_group_IT_number 2
_symmetry_cell_setting triclinic
_symmetry_space_group_name_Hall '-P 1'
_symmetry_space_group_name_H-M 'P -1'
_atom_sites_solution_hydrogens geom
_atom_sites_solution_primary direct
_atom_sites_solution_secondary difmap
_audit_creation_date 2007-02-06T09:08:50-00:00
_audit_creation_method 'WinGX routine CIF_UPDATE'
_audit_update_record
;
2015-10-21 deposited with the CCDC.
2016-07-04 downloaded from the CCDC.
;
_cell_angle_alpha 84.260(10)
_cell_angle_beta 82.030(10)
_cell_angle_gamma 78.157(7)
_cell_formula_units_Z 1
_cell_length_a 8.1215(5)
_cell_length_b 11.4030(10)
_cell_length_c 11.959(3)
_cell_measurement_reflns_used 24757
_cell_measurement_temperature 100(2)
_cell_measurement_theta_max 37.3237
_cell_measurement_theta_min 2.5722
_cell_volume 1070.5(3)
_computing_cell_refinement
;
        CrysAlis RED, Oxford Diffraction Ltd.,
        Version 1.171.31.7 (release 18-10-2006 CrysAlis171 .NET)
        (compiled Oct 18 2006,16:28:17)
;
_computing_data_collection
;
        CrysAlis CCD, Oxford Diffraction Ltd.,
        Version 1.171.31.7 (release 18-10-2006 CrysAlis171 .NET)
        (compiled Oct 18 2006,16:28:17)
;
_computing_data_reduction
;
        CrysAlis RED, Oxford Diffraction Ltd.,
        Version 1.171.31.7 (release 18-10-2006 CrysAlis171 .NET)
        (compiled Oct 18 2006,16:28:17)
;
_computing_molecular_graphics 'OrtepII (Johnson, C. K. (1976)'
_computing_publication_material 'WinGX Farrugia, L. J. (1999)'
_computing_structure_refinement 'SHELXL-97 (Sheldrick, 1997)'
_diffrn_ambient_temperature 100(2)
_diffrn_detector_area_resol_mean 16.0009
_diffrn_measured_fraction_theta_full 0.999
_diffrn_measured_fraction_theta_max 0.966
_diffrn_measurement_device_type
;
 Oxford Diffraction Xcalibur diffractometer
;
_diffrn_measurement_method '\w scans'
_diffrn_orient_matrix_UB_11 -0.0074624361
_diffrn_orient_matrix_UB_12 0.0093408434
_diffrn_orient_matrix_UB_13 -0.0586639224
_diffrn_orient_matrix_UB_21 -0.0171457445
_diffrn_orient_matrix_UB_22 -0.0585100624
_diffrn_orient_matrix_UB_23 0.0003461148
_diffrn_orient_matrix_UB_31 -0.0878230697
_diffrn_orient_matrix_UB_32 0.0232320473
_diffrn_orient_matrix_UB_33 0.0123185507
_diffrn_radiation_monochromator graphite
_diffrn_radiation_type MoK\a
_diffrn_radiation_wavelength 0.71073
_diffrn_reflns_av_R_equivalents 0.0374
_diffrn_reflns_av_unetI/netI 0.0502
_diffrn_reflns_limit_h_max 13
_diffrn_reflns_limit_h_min -13
_diffrn_reflns_limit_k_max 19
_diffrn_reflns_limit_k_min -19
_diffrn_reflns_limit_l_max 20
_diffrn_reflns_limit_l_min -20
_diffrn_reflns_number 49142
_diffrn_reflns_theta_full 36.5
_diffrn_reflns_theta_max 37.45
_diffrn_reflns_theta_min 2.58
_exptl_absorpt_coefficient_mu 7.678
_exptl_absorpt_correction_T_max 1
_exptl_absorpt_correction_T_min 0.40154
_exptl_absorpt_correction_type multi-scan
_exptl_absorpt_process_details
;
        CrysAlis RED, Oxford Diffraction Ltd.,
        Version 1.171.31.7 (release 18-10-2006 CrysAlis171 .NET)
        (compiled Oct 18 2006,16:28:17)
        Empirical absorption correction using spherical harmonics,
 implemented in SCALE3 ABSPACK scaling algorithm.
;
_exptl_crystal_colour colourless
_exptl_crystal_density_diffrn 1.934
_exptl_crystal_density_method 'not measured'
_exptl_crystal_description rod
_exptl_crystal_F_000 610
_exptl_crystal_size_max 0.3
_exptl_crystal_size_mid 0.1
_exptl_crystal_size_min 0.05
_refine_diff_density_max 4.395
_refine_diff_density_min -1.041
_refine_diff_density_rms 0.148
_refine_ls_extinction_method none
_refine_ls_goodness_of_fit_ref 1.017
_refine_ls_hydrogen_treatment mixed
_refine_ls_matrix_type full
_refine_ls_number_parameters 275
_refine_ls_number_reflns 10859
_refine_ls_number_restraints 3
_refine_ls_restrained_S_all 1.017
_refine_ls_R_factor_all 0.032
_refine_ls_R_factor_gt 0.0227
_refine_ls_shift/su_max 0.005
_refine_ls_shift/su_mean 0
_refine_ls_structure_factor_coef Fsqd
_refine_ls_weighting_details 'calc w=1/[\s^2^(Fo^2^)+(0.0156P)^2^] where P=(Fo^2^+2Fc^2^)/3'
_refine_ls_weighting_scheme calc
_refine_ls_wR_factor_gt 0.0403
_refine_ls_wR_factor_ref 0.0416
_reflns_number_gt 8807
_reflns_number_total 10859
_reflns_threshold_expression I>2sigma(I)
_cod_data_source_file c6dt01409g3.cif
_cod_data_source_block lw1194
_cod_depositor_comments 'Adding full bibliography for 7039821--7039830.cif.'
_cod_original_sg_symbol_Hall -p_1
_cod_original_sg_symbol_H-M P_-1
_cod_database_code 7039827

loop_
_symmetry_equiv_pos_as_xyz
'x, y, z'
'-x, -y, -z'

loop_
_atom_site_label
_atom_site_type_symbol
_atom_site_fract_x
_atom_site_fract_y
_atom_site_fract_z
_atom_site_U_iso_or_equiv
_atom_site_adp_type
_atom_site_occupancy
_atom_site_symmetry_multiplicity
_atom_site_calc_flag
_atom_site_refinement_flags
Au1 Au 0.342036(8) 0.557298(6) 0.437033(6) 0.01191(2) Uani 1 1 d .
Cl1 Cl 0.72373(4) 0.86294(3) 0.87936(3) 0.01813(9) Uani 0.6236(16) 1 d P
Br1 Br 0.72373(4) 0.86294(3) 0.87936(3) 0.01813(9) Uani 0.3764(16) 1 d P
C0 C 0.3407(2) 0.76043(16) 0.64775(15) 0.0157(3) Uani 1 1 d .
H0A H 0.3666 0.8399 0.619 0.019 Uiso 1 1 calc R
H0B H 0.4147 0.6997 0.6 0.019 Uiso 1 1 calc R
C1 C 0.1562(2) 0.76087(15) 0.63410(16) 0.0159(3) Uani 1 1 d .
H1A H 0.0809 0.8131 0.6892 0.019 Uiso 1 1 calc R
H1B H 0.1336 0.7952 0.5571 0.019 Uiso 1 1 calc R
N21 N 0.11640(18) 0.63982(13) 0.65169(12) 0.0120(3) Uani 1 1 d .
C22 C 0.1866(2) 0.54953(15) 0.58416(15) 0.0115(3) Uani 1 1 d .
N23 N 0.11723(18) 0.45513(12) 0.63026(12) 0.0111(3) Uani 1 1 d .
C24 C 0.0002(2) 0.48653(16) 0.72317(15) 0.0149(3) Uani 1 1 d .
H24 H -0.067 0.4364 0.7683 0.018 Uiso 1 1 calc R
C25 C 0.0005(2) 0.60267(16) 0.73702(15) 0.0150(3) Uani 1 1 d .
H25 H -0.0661 0.6498 0.7943 0.018 Uiso 1 1 calc R
C2 C 0.1566(2) 0.33792(15) 0.58021(15) 0.0136(3) Uani 1 1 d .
H2A H 0.2702 0.3286 0.5358 0.016 Uiso 1 1 calc R
H2B H 0.0733 0.3372 0.5273 0.016 Uiso 1 1 calc R
C31 C 0.2945(2) 0.17833(15) 0.72346(14) 0.0120(3) Uani 1 1 d .
C32 C 0.1538(2) 0.23257(15) 0.66658(15) 0.0125(3) Uani 1 1 d .
C33 C 0.0077(2) 0.18303(16) 0.68720(16) 0.0155(3) Uani 1 1 d .
H33 H -0.0875 0.2189 0.6492 0.019 Uiso 1 1 calc R
C34 C -0.0016(2) 0.08276(17) 0.76186(16) 0.0175(4) Uani 1 1 d .
H34 H -0.1024 0.0509 0.775 0.021 Uiso 1 1 calc R
C35 C 0.1369(2) 0.02921(16) 0.81724(16) 0.0182(4) Uani 1 1 d .
H35 H 0.1318 -0.0397 0.8683 0.022 Uiso 1 1 calc R
C36 C 0.2840(2) 0.07733(15) 0.79736(16) 0.0156(3) Uani 1 1 d .
H36 H 0.3789 0.0402 0.8352 0.019 Uiso 1 1 calc R
C3 C 0.4586(2) 0.22458(15) 0.70621(15) 0.0131(3) Uani 1 1 d .
H3A H 0.5482 0.1628 0.7377 0.016 Uiso 1 1 calc R
H3B H 0.4934 0.2383 0.624 0.016 Uiso 1 1 calc R
N41 N 0.44338(17) 0.33729(13) 0.76072(12) 0.0111(3) Uani 1 1 d .
C42 C 0.5169(2) 0.43032(15) 0.71530(14) 0.0110(3) Uani 1 1 d .
N43 N 0.47829(18) 0.51123(13) 0.79486(12) 0.0123(3) Uani 1 1 d .
C44 C 0.3830(2) 0.46851(16) 0.88940(15) 0.0142(3) Uani 1 1 d .
H44 H 0.3408 0.5087 0.9564 0.017 Uiso 1 1 calc R
C45 C 0.3613(2) 0.35909(16) 0.86837(15) 0.0137(3) Uani 1 1 d .
H45 H 0.3016 0.3071 0.9176 0.016 Uiso 1 1 calc R
C4 C 0.5305(2) 0.62773(15) 0.78666(16) 0.0152(3) Uani 1 1 d .
H4A H 0.621 0.6304 0.7224 0.018 Uiso 1 1 calc R
H4B H 0.5781 0.6359 0.8567 0.018 Uiso 1 1 calc R
C5 C 0.3845(2) 0.73347(16) 0.76974(15) 0.0148(3) Uani 1 1 d .
H5A H 0.4135 0.8062 0.7946 0.018 Uiso 1 1 calc R
H5B H 0.2823 0.7171 0.8194 0.018 Uiso 1 1 calc R
O1 O 0.3640(2) 0.86466(14) 0.04147(14) 0.0250(3) Uani 1 1 d D
H1BO H 0.333(3) 0.9375(19) 0.056(2) 0.031(7) Uiso 1 1 d D
H1AO H 0.449(3) 0.859(2) 0.000(2) 0.038(8) Uiso 1 1 d D
C10 C 0.0642(2) 0.7017(2) 0.03072(17) 0.0233(4) Uani 1 1 d .
H10A H 0.0285 0.634 0.0028 0.028 Uiso 1 1 calc R
H10B H 0.0776 0.7629 -0.0317 0.028 Uiso 1 1 calc R
H10C H -0.0218 0.7365 0.0904 0.028 Uiso 1 1 calc R
O10 O 0.21993(17) 0.66095(13) 0.07474(13) 0.0232(3) Uani 1 1 d .
H10 H 0.2689 0.719 0.0749 0.035 Uiso 1 1 calc R
C20 C 0.7196(3) 0.9580(2) 0.5642(2) 0.0316(5) Uani 1 1 d .
H20A H 0.606 1.0028 0.5891 0.038 Uiso 1 1 calc R
H20B H 0.7355 0.9579 0.4815 0.038 Uiso 1 1 calc R
H20C H 0.8048 0.9964 0.5885 0.038 Uiso 1 1 calc R
O20 O 0.7372(2) 0.83903(13) 0.61235(14) 0.0290(3) Uani 1 1 d .
H20 H 0.7215 0.8392 0.6833 0.044 Uiso 1 1 calc R

loop_
_atom_site_aniso_label
_atom_site_aniso_U_11
_atom_site_aniso_U_22
_atom_site_aniso_U_33
_atom_site_aniso_U_23
_atom_site_aniso_U_13
_atom_site_aniso_U_12
Au1 0.01214(3) 0.01186(3) 0.01130(3) 0.00016(2) -0.00097(2) -0.00216(2)
Cl1 0.02068(15) 0.01549(14) 0.01839(16) -0.00308(10) 0.00183(11) -0.00584(11)
Br1 0.02068(15) 0.01549(14) 0.01839(16) -0.00308(10) 0.00183(11) -0.00584(11)
C0 0.0169(8) 0.0159(8) 0.0145(8) 0.0014(6) -0.0017(7) -0.0054(6)
C1 0.0209(9) 0.0102(7) 0.0171(9) -0.0003(6) -0.0051(7) -0.0026(6)
N21 0.0125(6) 0.0104(6) 0.0128(7) -0.0010(5) -0.0014(5) -0.0017(5)
C22 0.0118(7) 0.0098(7) 0.0126(8) -0.0004(6) -0.0035(6) -0.0004(6)
N23 0.0120(6) 0.0107(6) 0.0100(6) -0.0001(5) -0.0010(5) -0.0013(5)
C24 0.0152(8) 0.0164(8) 0.0125(8) -0.0014(6) 0.0011(6) -0.0034(6)
C25 0.0130(8) 0.0162(8) 0.0145(8) -0.0019(6) -0.0002(6) -0.0006(6)
C2 0.0159(8) 0.0118(8) 0.0134(8) -0.0014(6) -0.0022(6) -0.0025(6)
C31 0.0128(7) 0.0108(7) 0.0123(8) -0.0020(6) 0.0000(6) -0.0023(6)
C32 0.0151(8) 0.0106(7) 0.0115(8) -0.0023(6) -0.0007(6) -0.0015(6)
C33 0.0144(8) 0.0164(8) 0.0169(9) -0.0028(7) -0.0022(7) -0.0045(6)
C34 0.0178(8) 0.0167(8) 0.0189(9) -0.0047(7) 0.0025(7) -0.0071(7)
C35 0.0233(9) 0.0120(8) 0.0183(9) 0.0015(7) 0.0001(7) -0.0038(7)
C36 0.0195(8) 0.0110(7) 0.0156(8) -0.0003(6) -0.0028(7) -0.0012(6)
C3 0.0146(8) 0.0107(7) 0.0136(8) -0.0031(6) -0.0002(6) -0.0012(6)
N41 0.0114(6) 0.0108(6) 0.0116(7) -0.0013(5) -0.0016(5) -0.0028(5)
C42 0.0106(7) 0.0110(7) 0.0119(8) -0.0002(6) -0.0029(6) -0.0025(6)
N43 0.0132(6) 0.0113(6) 0.0123(7) -0.0014(5) -0.0010(5) -0.0023(5)
C44 0.0139(8) 0.0163(8) 0.0116(8) -0.0020(6) 0.0000(6) -0.0020(6)
C45 0.0151(8) 0.0142(8) 0.0111(8) 0.0001(6) 0.0005(6) -0.0029(6)
C4 0.0156(8) 0.0127(8) 0.0188(9) -0.0022(6) -0.0032(7) -0.0048(6)
C5 0.0179(8) 0.0132(8) 0.0136(8) -0.0033(6) -0.0023(7) -0.0018(6)
O1 0.0227(8) 0.0196(7) 0.0311(9) -0.0014(6) 0.0025(7) -0.0048(6)
C10 0.0209(9) 0.0304(11) 0.0181(9) -0.0065(8) 0.0028(8) -0.0052(8)
O10 0.0209(7) 0.0221(7) 0.0270(8) -0.0043(6) -0.0025(6) -0.0041(6)
C20 0.0456(13) 0.0224(10) 0.0254(11) -0.0063(9) -0.0079(10) 0.0013(9)
O20 0.0370(9) 0.0214(7) 0.0284(8) -0.0053(6) -0.0015(7) -0.0051(6)

loop_
_atom_type_symbol
_atom_type_description
_atom_type_scat_dispersion_real
_atom_type_scat_dispersion_imag
_atom_type_scat_source
C C 0.0033 0.0016 'International Tables Vol C Tables 4.2.6.8 and 6.1.1.4'
H H 0 0 'International Tables Vol C Tables 4.2.6.8 and 6.1.1.4'
N N 0.0061 0.0033 'International Tables Vol C Tables 4.2.6.8 and 6.1.1.4'
Br Br -0.2901 2.4595 'International Tables Vol C Tables 4.2.6.8 and 6.1.1.4'
Au Au -2.0133 8.8022 'International Tables Vol C Tables 4.2.6.8 and 6.1.1.4'
O O 0.0106 0.006 'International Tables Vol C Tables 4.2.6.8 and 6.1.1.4'
Cl Cl 0.1484 0.1585 'International Tables Vol C Tables 4.2.6.8 and 6.1.1.4'

loop_
_geom_angle_atom_site_label_1
_geom_angle_atom_site_label_2
_geom_angle_atom_site_label_3
_geom_angle
_geom_angle_site_symmetry_1
_geom_angle_site_symmetry_3
C42 Au1 C22 176.07(7) 2_666 .
C42 Au1 Au1 93.36(5) 2_666 2_666
C22 Au1 Au1 90.56(5) . 2_666
C1 C0 C5 114.77(15) . .
C1 C0 H0A 108.6 . .
C5 C0 H0A 108.6 . .
C1 C0 H0B 108.6 . .
C5 C0 H0B 108.6 . .
H0A C0 H0B 107.6 . .
N21 C1 C0 112.34(14) . .
N21 C1 H1A 109.1 . .
C0 C1 H1A 109.1 . .
N21 C1 H1B 109.1 . .
C0 C1 H1B 109.1 . .
H1A C1 H1B 107.9 . .
C22 N21 C25 110.60(14) . .
C22 N21 C1 124.10(14) . .
C25 N21 C1 125.28(15) . .
N23 C22 N21 104.94(14) . .
N23 C22 Au1 126.80(12) . .
N21 C22 Au1 127.97(12) . .
C22 N23 C24 111.07(14) . .
C22 N23 C2 122.62(14) . .
C24 N23 C2 126.19(14) . .
C25 C24 N23 106.47(15) . .
C25 C24 H24 126.8 . .
N23 C24 H24 126.8 . .
C24 C25 N21 106.87(15) . .
C24 C25 H25 126.6 . .
N21 C25 H25 126.6 . .
N23 C2 C32 113.58(14) . .
N23 C2 H2A 108.8 . .
C32 C2 H2A 108.8 . .
N23 C2 H2B 108.8 . .
C32 C2 H2B 108.8 . .
H2A C2 H2B 107.7 . .
C36 C31 C32 119.14(16) . .
C36 C31 C3 118.17(16) . .
C32 C31 C3 122.68(15) . .
C33 C32 C31 118.70(16) . .
C33 C32 C2 118.27(16) . .
C31 C32 C2 122.96(15) . .
C34 C33 C32 121.56(17) . .
C34 C33 H33 119.2 . .
C32 C33 H33 119.2 . .
C35 C34 C33 119.72(17) . .
C35 C34 H34 120.1 . .
C33 C34 H34 120.1 . .
C34 C35 C36 119.46(17) . .
C34 C35 H35 120.3 . .
C36 C35 H35 120.3 . .
C31 C36 C35 121.42(17) . .
C31 C36 H36 119.3 . .
C35 C36 H36 119.3 . .
N41 C3 C31 112.39(13) . .
N41 C3 H3A 109.1 . .
C31 C3 H3A 109.1 . .
N41 C3 H3B 109.1 . .
C31 C3 H3B 109.1 . .
H3A C3 H3B 107.9 . .
C42 N41 C45 110.86(14) . .
C42 N41 C3 124.47(14) . .
C45 N41 C3 124.54(14) . .
N43 C42 N41 104.96(14) . .
N43 C42 Au1 127.89(12) . 2_666
N41 C42 Au1 127.13(12) . 2_666
C42 N43 C44 110.66(14) . .
C42 N43 C4 126.24(14) . .
C44 N43 C4 123.08(15) . .
C45 C44 N43 107.01(15) . .
C45 C44 H44 126.5 . .
N43 C44 H44 126.5 . .
C44 C45 N41 106.50(15) . .
C44 C45 H45 126.8 . .
N41 C45 H45 126.8 . .
N43 C4 C5 112.78(15) . .
N43 C4 H4A 109 . .
C5 C4 H4A 109 . .
N43 C4 H4B 109 . .
C5 C4 H4B 109 . .
H4A C4 H4B 107.8 . .
C4 C5 C0 115.04(15) . .
C4 C5 H5A 108.5 . .
C0 C5 H5A 108.5 . .
C4 C5 H5B 108.5 . .
C0 C5 H5B 108.5 . .
H5A C5 H5B 107.5 . .
H1BO O1 H1AO 107(2) . .
O10 C10 H10A 109.5 . .
O10 C10 H10B 109.5 . .
H10A C10 H10B 109.5 . .
O10 C10 H10C 109.5 . .
H10A C10 H10C 109.5 . .
H10B C10 H10C 109.5 . .
C10 O10 H10 109.5 . .
O20 C20 H20A 109.5 . .
O20 C20 H20B 109.5 . .
H20A C20 H20B 109.5 . .
O20 C20 H20C 109.5 . .
H20A C20 H20C 109.5 . .
H20B C20 H20C 109.5 . .
C20 O20 H20 109.5 . .

loop_
_geom_bond_atom_site_label_1
_geom_bond_atom_site_label_2
_geom_bond_distance
_geom_bond_site_symmetry_2
Au1 C42 2.0216(17) 2_666
Au1 C22 2.0239(17) .
Au1 Au1 3.1402(4) 2_666
C0 C1 1.528(3) .
C0 C5 1.536(3) .
C0 H0A 0.99 .
C0 H0B 0.99 .
C1 N21 1.470(2) .
C1 H1A 0.99 .
C1 H1B 0.99 .
N21 C22 1.355(2) .
N21 C25 1.385(2) .
C22 N23 1.351(2) .
N23 C24 1.383(2) .
N23 C2 1.476(2) .
C24 C25 1.351(3) .
C24 H24 0.95 .
C25 H25 0.95 .
C2 C32 1.506(2) .
C2 H2A 0.99 .
C2 H2B 0.99 .
C31 C36 1.390(2) .
C31 C32 1.412(2) .
C31 C3 1.512(2) .
C32 C33 1.398(2) .
C33 C34 1.387(3) .
C33 H33 0.95 .
C34 C35 1.386(3) .
C34 H34 0.95 .
C35 C36 1.396(3) .
C35 H35 0.95 .
C36 H36 0.95 .
C3 N41 1.474(2) .
C3 H3A 0.99 .
C3 H3B 0.99 .
N41 C42 1.354(2) .
N41 C45 1.386(2) .
C42 N43 1.352(2) .
C42 Au1 2.0216(17) 2_666
N43 C44 1.385(2) .
N43 C4 1.465(2) .
C44 C45 1.348(2) .
C44 H44 0.95 .
C45 H45 0.95 .
C4 C5 1.527(2) .
C4 H4A 0.99 .
C4 H4B 0.99 .
C5 H5A 0.99 .
C5 H5B 0.99 .
O1 H1BO 0.84(2) .
O1 H1AO 0.79(2) .
C10 O10 1.410(2) .
C10 H10A 0.98 .
C10 H10B 0.98 .
C10 H10C 0.98 .
O10 H10 0.84 .
C20 O20 1.407(3) .
C20 H20A 0.98 .
C20 H20B 0.98 .
C20 H20C 0.98 .
O20 H20 0.84 .

loop_
_geom_hbond_atom_site_label_D
_geom_hbond_atom_site_label_H
_geom_hbond_atom_site_label_A
_geom_hbond_distance_DH
_geom_hbond_distance_HA
_geom_hbond_distance_DA
_geom_hbond_angle_DHA
_geom_hbond_site_symmetry_A
O1 H1BO Cl1 0.84(2) 2.41(2) 3.2474(16) 170(2) 2_676
O1 H1AO Cl1 0.79(2) 2.49(2) 3.2721(16) 173(3) 1_554
O10 H10 O1 0.84 1.95 2.779(2) 166.8 .
O20 H20 Cl1 0.84 2.39 3.2168(18) 168.0 .
